data_7110322
loop_
_publ_author_name
'Arimori, Susumu'
'Davidson, Matthew G.'
'Fyles, Thomas M.'
'Hibbert, Thomas G.'
'James, Tony D.'
'Kociok-K\"ohn, Gabriele I.'

_publ_section_title
;
 Synthesis and structural characterisation of the first bis(bora)calixarene:
 a selective, bidentate, fluorescent fluoride sensor
;
_journal_coden_ASTM CHCOFS
_journal_issue 14
_journal_name_full
;
 Chemical Communications (Cambridge, United Kingdom) 
;
_journal_page_first 1640
_journal_page_last 1641
_journal_paper_doi 10.1039/b404937c
_journal_year 2004
_chemical_formula_moiety '[(C56 H62 B2 O4)(C H3 C N)1.5]'
_chemical_formula_sum 'C59 H66.5 B2 N1.5 O4'
_chemical_formula_weight 882.26
_space_group_IT_number 14
_symmetry_cell_setting monoclinic
_symmetry_space_group_name_Hall '-P 2yn'
_symmetry_space_group_name_H-M 'P 1 21/n 1'
_atom_sites_solution_hydrogens geom
_atom_sites_solution_primary direct
_atom_sites_solution_secondary difmap
_audit_creation_method SHELXL-97
_cell_angle_alpha 90.00
_cell_angle_beta 100.5070(16)
_cell_angle_gamma 90.00
_cell_formula_units_Z 4
_cell_length_a 11.0360(5)
_cell_length_b 21.5750(10)
_cell_length_c 22.0480(13)
_cell_measurement_temperature 150(2)
_cell_volume 5161.6(5)
_computing_data_reduction 'Denzo and Scalepack (Otwinowski & Minor, 1997)'
_computing_molecular_graphics 'ORTEP3 for Windows - L. J. Farrugia, J. Appl. Crystallogr. 1997, 30, 565'
_computing_publication_material 'SHELX97-2, G. M. Sheldrick'
_computing_structure_refinement
;
SHELX97-2 Program for Crystal Structure Analysis. G. M. Sheldrick,
Institut f. Anorg. Chemie der Universitat, Tammanstrasse 4,
D-3400 Gottingen, Germany, 1998.
;
_computing_structure_solution
;
SIR97- Altomare A., Burla M.C., Camalli M., Cascarano G.L., Giacovazzo C. ,
Guagliardi A., Moliterni A.G.G., Polidori G.,Spagna R.
(1999) J. Appl. Cryst. 32, 115-119.
;
_diffrn_ambient_temperature 150(2)
_diffrn_measured_fraction_theta_full 0.990
_diffrn_measured_fraction_theta_max 0.990
_diffrn_measurement_device_type 'Nonius Kappa CCD'
_diffrn_measurement_method \f-rotation
_diffrn_radiation_monochromator graphite
_diffrn_radiation_source 'fine-focus sealed tube'
_diffrn_radiation_type MoK\a
_diffrn_radiation_wavelength 0.71070
_diffrn_reflns_av_R_equivalents 0.1449
_diffrn_reflns_av_sigmaI/netI 0.1268
_diffrn_reflns_limit_h_max 12
_diffrn_reflns_limit_h_min 0
_diffrn_reflns_limit_k_max 23
_diffrn_reflns_limit_k_min -23
_diffrn_reflns_limit_l_max 23
_diffrn_reflns_limit_l_min -24
_diffrn_reflns_number 24829
_diffrn_reflns_theta_full 22.99
_diffrn_reflns_theta_max 22.99
_diffrn_reflns_theta_min 3.40
_diffrn_standards_decay_% 0
_exptl_absorpt_coefficient_mu 0.069
_exptl_absorpt_correction_T_max 0.9945
_exptl_absorpt_correction_T_min 0.9863
_exptl_absorpt_correction_type none
_exptl_crystal_colour colourless
_exptl_crystal_density_diffrn 1.135
_exptl_crystal_density_method 'not measured'
_exptl_crystal_description plate
_exptl_crystal_F_000 1892
_exptl_crystal_size_max 0.20
_exptl_crystal_size_mid 0.15
_exptl_crystal_size_min 0.08
_refine_diff_density_max 0.464
_refine_diff_density_min -0.407
_refine_diff_density_rms 0.061
_refine_ls_extinction_coef 0.010(2)
_refine_ls_extinction_expression Fc^*^=kFc[1+0.001xFc^2^\l^3^/sin(2\q)]^-1/4^
_refine_ls_extinction_method SHELXL
_refine_ls_goodness_of_fit_ref 1.031
_refine_ls_hydrogen_treatment mixed
_refine_ls_matrix_type full
_refine_ls_number_parameters 594
_refine_ls_number_reflns 7101
_refine_ls_number_restraints 36
_refine_ls_restrained_S_all 1.079
_refine_ls_R_factor_all 0.2036
_refine_ls_R_factor_gt 0.1028
_refine_ls_shift/su_max 0.004
_refine_ls_shift/su_mean 0.000
_refine_ls_structure_factor_coef Fsqd
_refine_ls_weighting_details 'calc w=1/[\s^2^(Fo^2^)+(0.1759P)^2^+0.0000P] where P=(Fo^2^+2Fc^2^)/3'
_refine_ls_weighting_scheme calc
_refine_ls_wR_factor_gt 0.2723
_refine_ls_wR_factor_ref 0.3238
_reflns_number_gt 3308
_reflns_number_total 7101
_reflns_threshold_expression >2sigma(I)
_cod_data_source_file b404937csup1.cif
_cod_data_source_block k00tgh3
_cod_original_formula_sum 'C59 H66.50 B2 N1.50 O4'
_cod_database_code 7110322

loop_
_symmetry_equiv_pos_as_xyz
'x, y, z'
'-x+1/2, y+1/2, -z+1/2'
'-x, -y, -z'
'x-1/2, -y-1/2, z-1/2'

loop_
_atom_site_label
_atom_site_type_symbol
_atom_site_fract_x
_atom_site_fract_y
_atom_site_fract_z
_atom_site_U_iso_or_equiv
_atom_site_adp_type
_atom_site_occupancy
_atom_site_symmetry_multiplicity
_atom_site_calc_flag
_atom_site_refinement_flags
_atom_site_disorder_assembly
_atom_site_disorder_group
C1 C 0.8152(5) 0.1286(3) 0.5889(3) 0.0591(17) Uani 1 1 d . . .
C2 C 0.8401(6) 0.0668(3) 0.5785(4) 0.075(2) Uani 1 1 d . . .
H2 H 0.8274 0.0374 0.6076 0.090 Uiso 1 1 calc R . .
C3 C 0.8830(10) 0.0473(4) 0.5267(5) 0.114(3) Uani 1 1 d . . .
H3 H 0.8993 0.0056 0.5214 0.137 Uiso 1 1 calc R . .
C4 C 0.9018(9) 0.0900(5) 0.4828(5) 0.115(3) Uani 1 1 d . . .
H4 H 0.9295 0.0769 0.4475 0.138 Uiso 1 1 calc R . .
C5 C 0.8795(7) 0.1519(4) 0.4910(4) 0.085(2) Uani 1 1 d . . .
H5 H 0.8942 0.1809 0.4620 0.101 Uiso 1 1 calc R . .
C6 C 0.8350(6) 0.1707(3) 0.5430(3) 0.0659(18) Uani 1 1 d . . .
H6 H 0.8177 0.2124 0.5476 0.079 Uiso 1 1 calc R . .
B1 B 0.7643(6) 0.1492(3) 0.6460(3) 0.0558(19) Uani 1 1 d . . .
O1 O 0.7579(4) 0.10565(19) 0.6913(2) 0.0716(13) Uani 1 1 d . A .
O2 O 0.7375(4) 0.21117(19) 0.64782(19) 0.0676(13) Uani 1 1 d . A .
C7 C 1.1165(6) 0.1525(5) 0.6729(3) 0.083(2) Uani 1 1 d . . .
C8 C 1.1463(7) 0.0892(5) 0.6666(5) 0.110(3) Uani 1 1 d . . .
H8 H 1.1280 0.0612 0.6956 0.133 Uiso 1 1 calc R . .
C9 C 1.1983(12) 0.0682(8) 0.6218(8) 0.169(7) Uani 1 1 d . . .
H9 H 1.2194 0.0266 0.6206 0.203 Uiso 1 1 calc R . .
C10 C 1.2209(14) 0.1068(11) 0.5783(9) 0.193(10) Uani 1 1 d . . .
H10 H 1.2570 0.0907 0.5467 0.232 Uiso 1 1 calc R . .
C11 C 1.1933(9) 0.1710(9) 0.5769(5) 0.151(6) Uani 1 1 d . . .
H11 H 1.2098 0.1967 0.5456 0.181 Uiso 1 1 calc R . .
C12 C 1.1375(7) 0.1943(6) 0.6275(4) 0.114(4) Uani 1 1 d . . .
H12 H 1.1165 0.2359 0.6295 0.137 Uiso 1 1 calc R . .
B2 B 1.0563(7) 0.1731(5) 0.7274(4) 0.072(2) Uani 1 1 d . . .
O3 O 1.0212(4) 0.2350(2) 0.7278(2) 0.0766(14) Uani 1 1 d . . .
O4 O 1.0398(4) 0.1287(2) 0.7689(2) 0.0719(13) Uani 1 1 d . A .
C13 C 1.0044(6) 0.2780(3) 0.7726(3) 0.0599(17) Uani 1 1 d . . .
C14 C 0.9202(5) 0.3259(3) 0.7556(3) 0.0540(15) Uani 1 1 d . A .
C15 C 0.9140(7) 0.3715(3) 0.7988(3) 0.076(2) Uani 1 1 d . . .
H15 H 0.8612 0.4048 0.7871 0.091 Uiso 1 1 calc R . .
C16 C 0.9818(7) 0.3709(3) 0.8587(3) 0.076(2) Uani 1 1 d . A .
C17 C 0.9573(9) 0.4190(3) 0.9065(3) 0.117(4) Uani 1 1 d D . .
C18 C 0.8459(18) 0.4608(12) 0.8933(11) 0.147(13) Uiso 0.375(16) 1 d PD A 1
H18A H 0.8449 0.4876 0.9279 0.220 Uiso 0.375(16) 1 calc PR A 1
H18B H 0.7724 0.4360 0.8862 0.220 Uiso 0.375(16) 1 calc PR A 1
H18C H 0.8495 0.4853 0.8573 0.220 Uiso 0.375(16) 1 calc PR A 1
C19 C 1.0761(19) 0.4603(13) 0.9016(13) 0.178(16) Uiso 0.375(16) 1 d PD A 1
H19A H 1.1485 0.4347 0.9091 0.267 Uiso 0.375(16) 1 calc PR A 1
H19B H 1.0841 0.4929 0.9317 0.267 Uiso 0.375(16) 1 calc PR A 1
H19C H 1.0668 0.4780 0.8611 0.267 Uiso 0.375(16) 1 calc PR A 1
C20 C 0.9815(18) 0.3949(8) 0.9740(5) 0.063(6) Uiso 0.375(16) 1 d PD A 1
H20A H 1.0522 0.3682 0.9804 0.094 Uiso 0.375(16) 1 calc PR A 1
H20B H 0.9108 0.3723 0.9816 0.094 Uiso 0.375(16) 1 calc PR A 1
H20C H 0.9965 0.4294 1.0019 0.094 Uiso 0.375(16) 1 calc PR A 1
C18A C 0.9615(15) 0.4848(5) 0.8797(7) 0.124(6) Uiso 0.625(16) 1 d PD A 2
H18D H 0.9085 0.4867 0.8401 0.186 Uiso 0.625(16) 1 calc PR A 2
H18E H 1.0444 0.4944 0.8754 0.186 Uiso 0.625(16) 1 calc PR A 2
H18F H 0.9342 0.5142 0.9070 0.186 Uiso 0.625(16) 1 calc PR A 2
C19A C 1.0389(13) 0.4109(7) 0.9685(6) 0.118(6) Uiso 0.625(16) 1 d PD A 2
H19D H 1.0194 0.4421 0.9963 0.177 Uiso 0.625(16) 1 calc PR A 2
H19E H 1.1236 0.4150 0.9642 0.177 Uiso 0.625(16) 1 calc PR A 2
H19F H 1.0258 0.3706 0.9844 0.177 Uiso 0.625(16) 1 calc PR A 2
C20A C 0.8154(10) 0.4100(7) 0.9140(7) 0.124(6) Uiso 0.625(16) 1 d PD A 2
H20D H 0.7626 0.4150 0.8746 0.185 Uiso 0.625(16) 1 calc PR A 2
H20E H 0.7947 0.4404 0.9422 0.185 Uiso 0.625(16) 1 calc PR A 2
H20F H 0.8045 0.3692 0.9297 0.185 Uiso 0.625(16) 1 calc PR A 2
C21 C 1.0645(6) 0.3223(3) 0.8723(3) 0.0640(18) Uani 1 1 d . . .
H21 H 1.1133 0.3211 0.9114 0.077 Uiso 1 1 calc R A .
C22 C 1.0789(5) 0.2757(3) 0.8314(3) 0.0569(16) Uani 1 1 d . A .
C23 C 1.1636(6) 0.2219(3) 0.8521(3) 0.073(2) Uani 1 1 d . . .
H23A H 1.2028 0.2079 0.8186 0.088 Uiso 1 1 calc R A .
H23B H 1.2274 0.2343 0.8863 0.088 Uiso 1 1 calc R . .
C24 C 1.0864(5) 0.1706(3) 0.8718(3) 0.0587(17) Uani 1 1 d . A .
C25 C 1.0724(6) 0.1660(3) 0.9323(3) 0.0656(18) Uani 1 1 d . . .
H25 H 1.1172 0.1929 0.9609 0.079 Uiso 1 1 calc R A .
C26 C 0.9943(7) 0.1232(3) 0.9528(3) 0.0689(19) Uani 1 1 d . A .
C27 C 0.9858(9) 0.1210(3) 1.0213(3) 0.091(3) Uani 1 1 d . . .
C28 C 0.9547(10) 0.1848(4) 1.0429(4) 0.107(3) Uani 1 1 d . A .
H28A H 0.9499 0.1833 1.0859 0.161 Uiso 1 1 calc R . .
H28B H 0.8769 0.1981 1.0196 0.161 Uiso 1 1 calc R . .
H28C H 1.0178 0.2136 1.0368 0.161 Uiso 1 1 calc R . .
C29 C 1.1147(9) 0.1019(4) 1.0587(3) 0.108(3) Uani 1 1 d . A .
H29A H 1.1110 0.1002 1.1018 0.163 Uiso 1 1 calc R . .
H29B H 1.1752 0.1319 1.0520 0.163 Uiso 1 1 calc R . .
H29C H 1.1370 0.0619 1.0452 0.163 Uiso 1 1 calc R . .
C30 C 0.8949(9) 0.0731(4) 1.0344(4) 0.107(3) Uani 1 1 d . A .
H30A H 0.8926 0.0729 1.0777 0.160 Uiso 1 1 calc R . .
H30B H 0.9195 0.0330 1.0222 0.160 Uiso 1 1 calc R . .
H30C H 0.8145 0.0829 1.0115 0.160 Uiso 1 1 calc R . .
C31 C 0.9320(7) 0.0838(3) 0.9077(3) 0.0660(19) Uani 1 1 d . . .
H31 H 0.8798 0.0543 0.9198 0.079 Uiso 1 1 calc R A .
C32 C 0.9419(6) 0.0854(3) 0.8461(3) 0.0590(17) Uani 1 1 d . A .
C33 C 1.0203(6) 0.1296(3) 0.8289(3) 0.0595(17) Uani 1 1 d . . .
C34 C 0.8675(6) 0.0412(3) 0.7996(3) 0.0658(19) Uani 1 1 d . . .
H34A H 0.9005 0.0419 0.7617 0.079 Uiso 1 1 calc R A .
H34B H 0.8757 -0.0006 0.8159 0.079 Uiso 1 1 calc R . .
C35 C 0.7331(6) 0.0586(3) 0.7856(3) 0.0593(17) Uani 1 1 d . A .
C36 C 0.6552(8) 0.0409(3) 0.8245(3) 0.0683(19) Uani 1 1 d . . .
H36 H 0.6866 0.0160 0.8581 0.082 Uiso 1 1 calc R A .
C37 C 0.5320(7) 0.0583(3) 0.8162(3) 0.072(2) Uani 1 1 d . A .
C38 C 0.4512(8) 0.0370(3) 0.8610(4) 0.101(3) Uani 1 1 d D . .
C39 C 0.4534(14) -0.0360(4) 0.8630(7) 0.111(6) Uiso 0.587(14) 1 d PD A 1
H39A H 0.5372 -0.0502 0.8715 0.166 Uiso 0.587(14) 1 calc PR A 1
H39B H 0.4130 -0.0520 0.8238 0.166 Uiso 0.587(14) 1 calc PR A 1
H39C H 0.4112 -0.0503 0.8947 0.166 Uiso 0.587(14) 1 calc PR A 1
C40 C 0.3178(10) 0.0584(6) 0.8456(7) 0.113(6) Uiso 0.587(14) 1 d PD A 1
H40A H 0.2734 0.0429 0.8760 0.170 Uiso 0.587(14) 1 calc PR A 1
H40B H 0.2807 0.0429 0.8056 0.170 Uiso 0.587(14) 1 calc PR A 1
H40C H 0.3149 0.1029 0.8453 0.170 Uiso 0.587(14) 1 calc PR A 1
C41 C 0.5114(14) 0.0580(7) 0.9279(6) 0.125(7) Uiso 0.587(14) 1 d PD A 1
H41A H 0.5947 0.0431 0.9374 0.187 Uiso 0.587(14) 1 calc PR A 1
H41B H 0.4651 0.0413 0.9570 0.187 Uiso 0.587(14) 1 calc PR A 1
H41C H 0.5112 0.1024 0.9302 0.187 Uiso 0.587(14) 1 calc PR A 1
C39A C 0.347(3) -0.0029(13) 0.8226(16) 0.29(3) Uiso 0.413(14) 1 d PD A 2
H39D H 0.2926 -0.0173 0.8487 0.434 Uiso 0.413(14) 1 calc PR A 2
H39E H 0.3832 -0.0378 0.8054 0.434 Uiso 0.413(14) 1 calc PR A 2
H39F H 0.3021 0.0218 0.7898 0.434 Uiso 0.413(14) 1 calc PR A 2
C40A C 0.392(2) 0.0958(9) 0.8841(12) 0.152(12) Uiso 0.413(14) 1 d PD A 2
H40D H 0.3403 0.0839 0.9130 0.228 Uiso 0.413(14) 1 calc PR A 2
H40E H 0.3425 0.1166 0.8497 0.228 Uiso 0.413(14) 1 calc PR A 2
H40F H 0.4552 0.1232 0.9040 0.228 Uiso 0.413(14) 1 calc PR A 2
C41A C 0.519(3) -0.0004(12) 0.9162(10) 0.172(14) Uiso 0.413(14) 1 d PD A 2
H41D H 0.4621 -0.0112 0.9427 0.257 Uiso 0.413(14) 1 calc PR A 2
H41E H 0.5846 0.0241 0.9388 0.257 Uiso 0.413(14) 1 calc PR A 2
H41F H 0.5520 -0.0375 0.9016 0.257 Uiso 0.413(14) 1 calc PR A 2
C42 C 0.4897(7) 0.0956(3) 0.7646(4) 0.074(2) Uani 1 1 d . . .
H42 H 0.4080 0.1086 0.7582 0.088 Uiso 1 1 calc R A .
C43 C 0.5610(7) 0.1141(3) 0.7227(3) 0.0667(19) Uani 1 1 d . A .
C44 C 0.6838(7) 0.0958(3) 0.7339(3) 0.0593(17) Uani 1 1 d . . .
C45 C 0.5119(7) 0.1578(3) 0.6709(3) 0.074(2) Uani 1 1 d . . .
H45A H 0.5435 0.1461 0.6342 0.088 Uiso 1 1 calc R A .
H45B H 0.4227 0.1551 0.6615 0.088 Uiso 1 1 calc R . .
C46 C 0.5497(6) 0.2230(3) 0.6886(3) 0.0566(16) Uani 1 1 d . A .
C47 C 0.4780(6) 0.2613(3) 0.7162(3) 0.0619(17) Uani 1 1 d . . .
H47 H 0.4020 0.2465 0.7224 0.074 Uiso 1 1 calc R A .
C48 C 0.5113(6) 0.3206(3) 0.7356(3) 0.0604(17) Uani 1 1 d . A .
C49 C 0.4266(6) 0.3626(3) 0.7657(3) 0.094(3) Uani 1 1 d D . .
C50 C 0.3269(12) 0.3384(7) 0.7937(7) 0.106(6) Uiso 0.484(10) 1 d PD A 1
H50A H 0.2855 0.3720 0.8098 0.159 Uiso 0.484(10) 1 calc PR A 1
H50B H 0.3599 0.3106 0.8265 0.159 Uiso 0.484(10) 1 calc PR A 1
H50C H 0.2695 0.3165 0.7631 0.159 Uiso 0.484(10) 1 calc PR A 1
C51 C 0.3833(12) 0.4153(5) 0.7151(5) 0.073(4) Uiso 0.484(10) 1 d PD A 1
H51A H 0.4524 0.4285 0.6975 0.109 Uiso 0.484(10) 1 calc PR A 1
H51B H 0.3509 0.4500 0.7343 0.109 Uiso 0.484(10) 1 calc PR A 1
H51C H 0.3205 0.3989 0.6832 0.109 Uiso 0.484(10) 1 calc PR A 1
C52 C 0.5162(11) 0.4066(5) 0.8177(5) 0.069(4) Uiso 0.484(10) 1 d PD A 1
H52A H 0.5845 0.4218 0.8006 0.104 Uiso 0.484(10) 1 calc PR A 1
H52B H 0.5464 0.3824 0.8538 0.104 Uiso 0.484(10) 1 calc PR A 1
H52C H 0.4693 0.4409 0.8287 0.104 Uiso 0.484(10) 1 calc PR A 1
C50A C 0.2884(9) 0.3496(6) 0.7256(6) 0.080(4) Uiso 0.516(10) 1 d PD A 2
H50D H 0.2762 0.3058 0.7199 0.119 Uiso 0.516(10) 1 calc PR A 2
H50E H 0.2807 0.3694 0.6861 0.119 Uiso 0.516(10) 1 calc PR A 2
H50F H 0.2276 0.3660 0.7473 0.119 Uiso 0.516(10) 1 calc PR A 2
C51A C 0.4465(14) 0.4293(5) 0.7728(7) 0.108(6) Uiso 0.516(10) 1 d PD A 2
H51D H 0.3839 0.4470 0.7925 0.161 Uiso 0.516(10) 1 calc PR A 2
H51E H 0.4426 0.4479 0.7329 0.161 Uiso 0.516(10) 1 calc PR A 2
H51F H 0.5261 0.4369 0.7975 0.161 Uiso 0.516(10) 1 calc PR A 2
C52A C 0.4132(11) 0.3289(5) 0.8287(4) 0.068(4) Uiso 0.516(10) 1 d PD A 2
H52D H 0.4025 0.2852 0.8216 0.102 Uiso 0.516(10) 1 calc PR A 2
H52E H 0.3430 0.3453 0.8434 0.102 Uiso 0.516(10) 1 calc PR A 2
H52F H 0.4862 0.3360 0.8590 0.102 Uiso 0.516(10) 1 calc PR A 2
C53 C 0.6254(6) 0.3412(3) 0.7263(3) 0.0590(17) Uani 1 1 d . . .
H53 H 0.6496 0.3813 0.7384 0.071 Uiso 1 1 calc R A .
C54 C 0.7058(6) 0.3044(3) 0.6997(3) 0.0541(16) Uani 1 1 d . A .
C55 C 0.6653(6) 0.2454(3) 0.6807(3) 0.0547(16) Uani 1 1 d . . .
C56 C 0.8336(6) 0.3274(3) 0.6937(3) 0.0617(17) Uani 1 1 d . . .
H56A H 0.8664 0.3016 0.6645 0.074 Uiso 1 1 calc R A .
H56B H 0.8276 0.3695 0.6780 0.074 Uiso 1 1 calc R . .
N1 N 0.644(4) 0.2363(13) 0.945(2) 0.244(16) Uiso 0.60(4) 1 d P B 1
C60 C 0.690(2) 0.2330(8) 0.9013(15) 0.102(7) Uiso 0.60(4) 1 d P B 1
N1A N 0.561(4) 0.2461(13) 0.9075(17) 0.162(17) Uiso 0.40(4) 1 d P B 2
C60A C 0.644(6) 0.2389(15) 0.882(2) 0.124(12) Uiso 0.40(4) 1 d P B 2
C70 C 0.7436(7) 0.2237(3) 0.8521(3) 0.074(2) Uani 1 1 d . B 2
H70A H 0.7629 0.1805 0.8580 0.110 Uiso 1 1 calc R B 2
H70B H 0.8144 0.2480 0.8693 0.110 Uiso 1 1 calc R B 2
H70C H 0.7208 0.2324 0.8088 0.110 Uiso 1 1 calc R B 2
N2 N 0.373(3) 0.1770(11) 1.0137(13) 0.191(9) Uiso 0.50 1 d P C 2
C80 C 0.466(3) 0.1711(12) 1.0360(14) 0.164(10) Uiso 0.50 1 d P C 2
C90 C 0.590(3) 0.1561(13) 1.0644(13) 0.174(10) Uiso 0.50 1 d P C 2
H90A H 0.5972 0.1569 1.1085 0.261 Uiso 0.50 1 calc PR C 2
H90B H 0.6455 0.1858 1.0521 0.261 Uiso 0.50 1 calc PR C 2
H90C H 0.6102 0.1154 1.0517 0.261 Uiso 0.50 1 calc PR C 2

loop_
_atom_site_aniso_label
_atom_site_aniso_U_11
_atom_site_aniso_U_22
_atom_site_aniso_U_33
_atom_site_aniso_U_23
_atom_site_aniso_U_13
_atom_site_aniso_U_12
C1 0.055(4) 0.070(4) 0.048(4) -0.013(3) -0.004(3) 0.000(3)
C2 0.084(5) 0.074(5) 0.070(5) -0.016(4) 0.021(4) -0.007(4)
C3 0.153(8) 0.094(6) 0.116(8) -0.037(6) 0.079(7) -0.004(6)
C4 0.147(9) 0.115(7) 0.101(8) -0.030(6) 0.069(7) -0.007(6)
C5 0.087(5) 0.102(6) 0.069(5) -0.006(4) 0.026(4) -0.013(4)
C6 0.061(4) 0.085(5) 0.050(4) -0.014(4) 0.007(3) -0.004(3)
B1 0.060(4) 0.059(4) 0.042(4) -0.009(3) -0.010(3) 0.006(3)
O1 0.098(4) 0.070(3) 0.043(3) 0.001(2) 0.002(3) 0.017(2)
O2 0.093(3) 0.070(3) 0.039(3) -0.008(2) 0.011(2) 0.013(2)
C7 0.043(4) 0.151(7) 0.053(5) -0.022(5) 0.001(3) -0.014(4)
C8 0.079(5) 0.140(8) 0.124(8) -0.082(7) 0.050(5) -0.021(5)
C9 0.141(10) 0.210(14) 0.184(15) -0.125(13) 0.103(10) -0.086(10)
C10 0.136(11) 0.30(2) 0.163(16) -0.158(17) 0.078(11) -0.099(14)
C11 0.072(6) 0.320(19) 0.065(7) -0.024(10) 0.022(5) -0.050(10)
C12 0.058(5) 0.233(11) 0.052(5) -0.004(6) 0.017(4) -0.013(6)
B2 0.057(5) 0.105(7) 0.054(5) -0.010(5) 0.012(4) 0.018(5)
O3 0.072(3) 0.111(4) 0.048(3) -0.005(3) 0.014(2) 0.013(3)
O4 0.073(3) 0.092(3) 0.052(3) -0.006(3) 0.016(2) 0.025(2)
C13 0.057(4) 0.075(4) 0.050(4) 0.008(3) 0.017(3) -0.006(3)
C14 0.054(4) 0.064(4) 0.044(4) 0.008(3) 0.011(3) -0.009(3)
C15 0.100(5) 0.054(4) 0.065(5) 0.015(4) -0.008(4) 0.000(4)
C16 0.109(6) 0.044(3) 0.067(5) 0.000(3) -0.009(4) -0.002(4)
C17 0.191(10) 0.057(4) 0.077(6) -0.007(4) -0.047(6) 0.015(5)
C21 0.069(4) 0.059(4) 0.059(4) 0.018(3) 0.000(3) -0.015(3)
C22 0.046(3) 0.071(4) 0.054(4) 0.009(3) 0.011(3) -0.003(3)
C23 0.052(4) 0.101(5) 0.067(5) -0.001(4) 0.011(3) 0.021(4)
C24 0.052(4) 0.058(4) 0.063(5) 0.001(3) 0.003(3) 0.018(3)
C25 0.086(5) 0.060(4) 0.044(4) 0.001(3) -0.005(4) 0.014(3)
C26 0.113(6) 0.054(4) 0.036(4) -0.001(3) 0.005(4) 0.009(4)
C27 0.167(8) 0.058(4) 0.041(4) 0.000(3) 0.001(5) -0.016(5)
C28 0.169(9) 0.099(6) 0.057(5) -0.013(4) 0.028(5) 0.005(6)
C29 0.179(9) 0.093(5) 0.038(4) 0.008(4) -0.021(5) 0.008(6)
C30 0.171(9) 0.103(6) 0.052(5) -0.009(4) 0.034(5) -0.018(6)
C31 0.103(5) 0.045(3) 0.044(4) 0.007(3) -0.002(4) 0.008(3)
C32 0.086(5) 0.049(3) 0.037(4) 0.001(3) 0.000(3) 0.023(3)
C33 0.063(4) 0.072(4) 0.042(4) 0.002(3) 0.005(3) 0.027(3)
C34 0.101(5) 0.051(3) 0.042(4) -0.003(3) 0.005(3) 0.023(3)
C35 0.088(5) 0.042(3) 0.043(4) -0.013(3) 0.001(4) 0.007(3)
C36 0.105(6) 0.045(4) 0.051(4) 0.004(3) 0.007(4) 0.000(4)
C37 0.096(6) 0.051(4) 0.062(5) 0.004(3) 0.000(4) -0.006(4)
C38 0.131(7) 0.090(5) 0.081(6) 0.014(5) 0.016(5) -0.039(5)
C42 0.082(5) 0.056(4) 0.074(5) 0.003(4) -0.010(4) -0.007(3)
C43 0.089(5) 0.053(4) 0.049(4) -0.004(3) -0.011(4) -0.010(4)
C44 0.084(5) 0.054(4) 0.037(4) -0.006(3) 0.005(4) -0.008(3)
C45 0.083(5) 0.067(4) 0.058(4) 0.004(3) -0.022(4) -0.012(3)
C46 0.062(4) 0.058(4) 0.044(4) 0.008(3) -0.008(3) -0.003(3)
C47 0.058(4) 0.071(4) 0.052(4) 0.017(3) 0.001(3) 0.004(3)
C48 0.067(4) 0.074(4) 0.041(4) 0.016(3) 0.010(3) 0.022(4)
C49 0.101(6) 0.134(7) 0.046(4) 0.017(4) 0.013(4) 0.061(5)
C53 0.085(5) 0.050(3) 0.042(4) 0.008(3) 0.013(3) 0.008(3)
C54 0.069(4) 0.058(4) 0.034(3) 0.009(3) 0.005(3) 0.003(3)
C55 0.078(4) 0.056(4) 0.027(3) 0.006(3) 0.000(3) 0.019(3)
C56 0.076(4) 0.068(4) 0.044(4) 0.019(3) 0.020(3) 0.001(3)
C70 0.087(5) 0.078(4) 0.056(5) 0.005(4) 0.015(4) 0.014(4)

loop_
_atom_type_symbol
_atom_type_description
_atom_type_scat_dispersion_real
_atom_type_scat_dispersion_imag
_atom_type_scat_source
C C 0.0033 0.0016 'International Tables Vol C Tables 4.2.6.8 and 6.1.1.4'
H H 0.0000 0.0000 'International Tables Vol C Tables 4.2.6.8 and 6.1.1.4'
O O 0.0106 0.0060 'International Tables Vol C Tables 4.2.6.8 and 6.1.1.4'
B B 0.0013 0.0007 'International Tables Vol C Tables 4.2.6.8 and 6.1.1.4'
N N 0.0061 0.0033 'International Tables Vol C Tables 4.2.6.8 and 6.1.1.4'

loop_
_geom_angle_atom_site_label_1
_geom_angle_atom_site_label_2
_geom_angle_atom_site_label_3
_geom_angle
C2 C1 C6 116.2(6)
C2 C1 B1 121.8(6)
C6 C1 B1 122.0(6)
C3 C2 C1 122.5(8)
C4 C3 C2 119.7(8)
C5 C4 C3 120.1(8)
C4 C5 C6 119.5(8)
C5 C6 C1 122.0(7)
O2 B1 O1 127.0(6)
O2 B1 C1 114.9(6)
O1 B1 C1 118.0(6)
C44 O1 B1 135.8(5)
B1 O2 C55 133.1(6)
C12 C7 C8 118.7(8)
C12 C7 B2 121.6(9)
C8 C7 B2 119.6(8)
C9 C8 C7 123.2(13)
C8 C9 C10 119.6(16)
C9 C10 C11 124.0(15)
C10 C11 C12 116.1(14)
C7 C12 C11 118.3(12)
O4 B2 O3 126.9(7)
O4 B2 C7 116.9(8)
O3 B2 C7 116.3(8)
B2 O3 C13 136.0(6)
B2 O4 C33 134.4(6)
O3 C13 C14 118.2(6)
O3 C13 C22 120.0(6)
C14 C13 C22 121.6(6)
C15 C14 C13 117.3(6)
C15 C14 C56 120.1(6)
C13 C14 C56 122.6(6)
C14 C15 C16 124.1(6)
C21 C16 C15 115.4(6)
C21 C16 C17 123.6(6)
C15 C16 C17 120.8(6)
C19A C17 C18 125.2(12)
C19A C17 C16 113.2(8)
C18 C17 C16 120.6(12)
C19A C17 C18A 113.6(7)
C18 C17 C18A 57.1(10)
C16 C17 C18A 109.7(8)
C19A C17 C20 28.4(7)
C18 C17 C20 112.1(9)
C16 C17 C20 114.3(8)
C18A C17 C20 131.6(10)
C19A C17 C19 76.3(9)
C18 C17 C19 107.6(8)
C16 C17 C19 94.6(14)
C18A C17 C19 51.8(10)
C20 C17 C19 104.5(8)
C19A C17 C20A 108.9(7)
C18 C17 C20A 47.2(10)
C16 C17 C20A 106.5(8)
C18A C17 C20A 104.3(6)
C20 C17 C20A 82.1(9)
C19 C17 C20A 153.1(12)
C22 C21 C16 124.1(6)
C21 C22 C13 117.4(6)
C21 C22 C23 120.2(6)
C13 C22 C23 122.2(6)
C24 C23 C22 107.4(5)
C25 C24 C33 118.3(6)
C25 C24 C23 120.1(6)
C33 C24 C23 121.5(6)
C24 C25 C26 123.2(6)
C31 C26 C25 115.3(6)
C31 C26 C27 125.1(7)
C25 C26 C27 119.6(6)
C30 C27 C28 111.5(8)
C30 C27 C26 111.9(6)
C28 C27 C26 109.8(6)
C30 C27 C29 107.0(6)
C28 C27 C29 108.0(6)
C26 C27 C29 108.3(7)
C32 C31 C26 124.8(7)
C31 C32 C33 116.7(6)
C31 C32 C34 121.1(7)
C33 C32 C34 122.2(6)
O4 C33 C32 117.8(6)
O4 C33 C24 120.2(7)
C32 C33 C24 121.7(6)
C35 C34 C32 111.9(5)
C36 C35 C44 117.8(6)
C36 C35 C34 120.5(6)
C44 C35 C34 121.6(7)
C35 C36 C37 123.4(6)
C36 C37 C42 115.8(7)
C36 C37 C38 120.6(6)
C42 C37 C38 123.6(7)
C37 C38 C40 114.9(8)
C37 C38 C41A 114.6(13)
C40 C38 C41A 130.4(14)
C37 C38 C39A 105.9(17)
C40 C38 C39A 57.2(12)
C41A C38 C39A 110.1(9)
C37 C38 C40A 107.4(12)
C40 C38 C40A 51.5(10)
C41A C38 C40A 110.0(9)
C39A C38 C40A 108.4(9)
C37 C38 C41 109.0(8)
C40 C38 C41 110.5(8)
C41A C38 C41 49.1(10)
C39A C38 C41 144.6(17)
C40A C38 C41 65.8(10)
C37 C38 C39 108.2(8)
C40 C38 C39 108.6(7)
C41A C38 C39 56.6(10)
C39A C38 C39 57.8(11)
C40A C38 C39 144.2(13)
C41 C38 C39 105.1(7)
C43 C42 C37 124.3(7)
C42 C43 C44 117.2(6)
C42 C43 C45 121.3(7)
C44 C43 C45 121.1(7)
O1 C44 C43 121.3(6)
O1 C44 C35 116.7(6)
C43 C44 C35 121.4(7)
C46 C45 C43 110.3(5)
C47 C46 C55 117.5(6)
C47 C46 C45 121.9(6)
C55 C46 C45 120.5(6)
C46 C47 C48 124.0(6)
C47 C48 C53 116.7(6)
C47 C48 C49 122.2(6)
C53 C48 C49 121.1(6)
C50 C49 C51A 114.9(10)
C50 C49 C48 122.6(9)
C51A C49 C48 122.4(9)
C50 C49 C52A 43.2(7)
C51A C49 C52A 113.1(7)
C48 C49 C52A 105.5(6)
C50 C49 C51 113.4(7)
C51A C49 C51 52.8(7)
C48 C49 C51 104.2(7)
C52A C49 C51 149.8(8)
C50 C49 C50A 57.7(7)
C51A C49 C50A 109.4(7)
C48 C49 C50A 104.2(7)
C52A C49 C50A 99.6(6)
C51 C49 C50A 67.4(6)
C50 C49 C52 108.3(7)
C51A C49 C52 46.1(6)
C48 C49 C52 107.6(7)
C52A C49 C52 78.4(6)
C51 C49 C52 98.0(6)
C50A C49 C52 147.6(8)
C48 C53 C54 123.0(6)
C55 C54 C53 116.9(6)
C55 C54 C56 121.7(6)
C53 C54 C56 121.3(5)
O2 C55 C54 117.5(6)
O2 C55 C46 120.2(5)
C54 C55 C46 121.9(6)
C14 C56 C54 110.9(5)
N1A C60A C70 174(3)
N2 C80 C90 174(3)

loop_
_geom_bond_atom_site_label_1
_geom_bond_atom_site_label_2
_geom_bond_distance
C1 C2 1.387(9)
C1 C6 1.407(9)
C1 B1 1.536(10)
C2 C3 1.380(11)
C3 C4 1.378(13)
C4 C5 1.376(11)
C5 C6 1.386(10)
B1 O2 1.372(8)
B1 O1 1.382(9)
O1 C44 1.369(8)
O2 C55 1.385(7)
C7 C12 1.396(12)
C7 C8 1.419(12)
C7 B2 1.542(11)
C8 C9 1.308(14)
C9 C10 1.33(2)
C10 C11 1.42(2)
C11 C12 1.458(15)
B2 O4 1.360(10)
B2 O3 1.390(10)
O3 C13 1.391(8)
O4 C33 1.379(8)
C13 C14 1.394(8)
C13 C22 1.403(9)
C14 C15 1.380(9)
C14 C56 1.517(8)
C15 C16 1.395(9)
C16 C21 1.386(9)
C16 C17 1.538(10)
C17 C19A 1.502(8)
C17 C18 1.510(9)
C17 C18A 1.542(8)
C17 C20 1.553(9)
C17 C19 1.605(10)
C17 C20A 1.617(9)
C21 C22 1.379(9)
C22 C23 1.509(9)
C23 C24 1.508(9)
C24 C25 1.372(9)
C24 C33 1.400(9)
C25 C26 1.395(9)
C26 C31 1.390(9)
C26 C27 1.532(10)
C27 C30 1.503(11)
C27 C28 1.517(10)
C27 C29 1.564(12)
C31 C32 1.382(9)
C32 C33 1.385(9)
C32 C34 1.524(9)
C34 C35 1.506(9)
C35 C36 1.374(10)
C35 C44 1.420(9)
C36 C37 1.391(10)
C37 C42 1.402(9)
C37 C38 1.518(11)
C38 C40 1.521(9)
C38 C41A 1.536(10)
C38 C39A 1.555(10)
C38 C40A 1.557(10)
C38 C41 1.570(9)
C38 C39 1.576(8)
C42 C43 1.377(10)
C43 C44 1.390(10)
C43 C45 1.505(9)
C45 C46 1.498(8)
C46 C47 1.362(9)
C46 C55 1.404(9)
C47 C48 1.378(9)
C48 C53 1.385(9)
C48 C49 1.537(9)
C49 C50 1.452(9)
C49 C51A 1.460(8)
C49 C52A 1.598(8)
C49 C51 1.604(8)
C49 C50A 1.642(8)
C49 C52 1.667(8)
C53 C54 1.397(9)
C54 C55 1.388(8)
C54 C56 1.523(9)
N1 C60 1.16(3)
N1A C60A 1.17(4)
C60A C70 1.42(5)
N2 C80 1.06(3)
C80 C90 1.43(4)
